data_4087504
loop_
_publ_author_name
'Munjanja, Lloyd'
'Brennessel, William W.'
'Jones, William D.'

_publ_section_title
;
 Room-Temperature Carbon--Sulfur Bond Activation by a Reactive (dippe)Pd
 Fragment
;
_journal_issue 9
_journal_name_full Organometallics
_journal_page_first 1716
_journal_paper_doi 10.1021/acs.organomet.5b00194
_journal_volume 34
_journal_year 2015
_chemical_formula_moiety 'C26 H40 P2 Pd S'
_chemical_formula_sum 'C26 H40 P2 Pd S'
_chemical_formula_weight 552.98
_chemical_name_common jonlm01
_chemical_name_systematic
; 
 (dippe)Pd(k2-DBT) 
;
_space_group_crystal_system monoclinic
_space_group_IT_number 14
_space_group_name_Hall '-P 2yn'
_space_group_name_H-M_alt 'P 1 21/n 1'
_atom_sites_solution_hydrogens geom
_atom_sites_solution_primary difmap
_atom_sites_solution_secondary difmap
_audit_creation_method SHELXL-2012
_cell_angle_alpha 90
_cell_angle_beta 97.011(3)
_cell_angle_gamma 90
_cell_formula_units_Z 8
_cell_length_a 8.7821(14)
_cell_length_b 18.600(3)
_cell_length_c 31.739(5)
_cell_measurement_reflns_used 4088
_cell_measurement_temperature 100.0(5)
_cell_measurement_theta_max 24.07
_cell_measurement_theta_min 2.28
_cell_volume 5145.7(14)
_computing_cell_refinement 'SAINT (Bruker, 2009)'
_computing_data_collection 'APEX2 (Bruker, 2012)'
_computing_data_reduction 'SAINT (Bruker, 2009)'
_computing_molecular_graphics 'SHELXTL (Sheldrick, 2008)'
_computing_publication_material 'SHELXTL (Sheldrick, 2008)'
_computing_structure_refinement 'SHELXL-2012 (Sheldrick, 2012)'
_computing_structure_solution 'SIR97 (Altomare et al., 1999)'
_diffrn_ambient_temperature 100.0(5)
_diffrn_measured_fraction_theta_full 1.000
_diffrn_measured_fraction_theta_max 1.000
_diffrn_measurement_device_type 'Bruker SMART APEX II CCD Platform'
_diffrn_measurement_method '\w scans'
_diffrn_radiation_type MoK\a
_diffrn_radiation_wavelength 0.71073
_diffrn_reflns_av_R_equivalents 0.1528
_diffrn_reflns_av_unetI/netI 0.1449
_diffrn_reflns_Laue_measured_fraction_full 1.000
_diffrn_reflns_Laue_measured_fraction_max 1.000
_diffrn_reflns_limit_h_max 11
_diffrn_reflns_limit_h_min -11
_diffrn_reflns_limit_k_max 23
_diffrn_reflns_limit_k_min -23
_diffrn_reflns_limit_l_max 40
_diffrn_reflns_limit_l_min -40
_diffrn_reflns_number 57883
_diffrn_reflns_point_group_measured_fraction_full 1.000
_diffrn_reflns_point_group_measured_fraction_max 1.000
_diffrn_reflns_theta_full 27.105
_diffrn_reflns_theta_max 27.103
_diffrn_reflns_theta_min 1.271
_diffrn_source 'fine-focus sealed tube'
_exptl_absorpt_coefficient_mu 0.938
_exptl_absorpt_correction_T_max 0.7455
_exptl_absorpt_correction_T_min 0.5666
_exptl_absorpt_correction_type multi-scan
_exptl_absorpt_process_details 'SADABS (Sheldrick, 2008)'
_exptl_crystal_colour colorless
_exptl_crystal_density_diffrn 1.428
_exptl_crystal_description block
_exptl_crystal_F_000 2304
_exptl_crystal_size_max 0.18
_exptl_crystal_size_mid 0.14
_exptl_crystal_size_min 0.10
_refine_diff_density_max 1.694
_refine_diff_density_min -1.698
_refine_diff_density_rms 0.162
_refine_ls_extinction_method none
_refine_ls_goodness_of_fit_ref 1.019
_refine_ls_hydrogen_treatment constr
_refine_ls_matrix_type full
_refine_ls_number_parameters 557
_refine_ls_number_reflns 11358
_refine_ls_number_restraints 0
_refine_ls_restrained_S_all 1.019
_refine_ls_R_factor_all 0.1353
_refine_ls_R_factor_gt 0.0729
_refine_ls_shift/su_max 0.001
_refine_ls_shift/su_mean 0.000
_refine_ls_structure_factor_coef Fsqd
_refine_ls_weighting_details
; 
 w=1/[\s^2^(Fo^2^)+(0.0702P)^2^] 
 where P=(Fo^2^+2Fc^2^)/3 
;
_refine_ls_weighting_scheme calc
_refine_ls_wR_factor_gt 0.1552
_refine_ls_wR_factor_ref 0.1783
_reflns_Friedel_coverage 0.000
_reflns_number_gt 6652
_reflns_number_total 11358
_reflns_threshold_expression 'I > 2\s(I)'
_cod_data_source_file om5b00194_si_002.cif
_cod_data_source_block 8
_cod_original_cell_volume 5145.6(14)
_cod_original_sg_symbol_H-M 'P 21/n'
_cod_database_code 4087504
_shelx_space_group_comment
; 
The symmetry employed for this shelxl refinement is uniquely defined 
by the following loop, which should always be used as a source of 
symmetry information in preference to the above space-group names. 
They are only intended as comments. 
;
_shelx_estimated_absorpt_t_min 0.849
_shelx_estimated_absorpt_t_max 0.912

loop_
_space_group_symop_operation_xyz
'x, y, z'
'-x+1/2, y+1/2, -z+1/2'
'-x, -y, -z'
'x-1/2, -y-1/2, z-1/2'

loop_
_atom_site_label
_atom_site_type_symbol
_atom_site_fract_x
_atom_site_fract_y
_atom_site_fract_z
_atom_site_U_iso_or_equiv
_atom_site_adp_type
_atom_site_occupancy
_atom_site_site_symmetry_order
_atom_site_calc_flag
_atom_site_refinement_flags_posn
_atom_site_refinement_flags_adp
Pd1 Pd 0.03650(6) 0.28200(3) 0.76030(2) 0.01800(15) Uani 1 1 d . .
S1 S 0.0195(2) 0.35880(10) 0.81844(6) 0.0252(4) Uani 1 1 d . .
P1 P 0.0059(2) 0.20868(10) 0.70266(6) 0.0181(4) Uani 1 1 d . .
P2 P 0.0653(2) 0.37460(10) 0.71296(6) 0.0185(4) Uani 1 1 d . .
C1 C 0.0038(9) 0.1993(4) 0.8018(2) 0.0221(17) Uani 1 1 d . .
C2 C -0.1179(8) 0.2014(4) 0.8252(2) 0.0207(17) Uani 1 1 d . .
C3 C -0.2243(9) 0.2644(4) 0.8246(2) 0.0221(17) Uani 1 1 d . .
C4 C -0.1710(9) 0.3353(4) 0.8250(2) 0.0253(18) Uani 1 1 d . .
C5 C 0.1044(9) 0.1404(4) 0.8073(2) 0.0227(17) Uani 1 1 d . .
H5 H 0.1926 0.1395 0.7927 0.027 Uiso 1 1 calc R U
C6 C 0.0771(9) 0.0832(4) 0.8337(2) 0.0240(17) Uani 1 1 d . .
H6 H 0.1468 0.0440 0.8372 0.029 Uiso 1 1 calc R U
C7 C -0.0502(9) 0.0836(4) 0.8546(2) 0.0275(19) Uani 1 1 d . .
H7 H -0.0729 0.0434 0.8712 0.033 Uiso 1 1 calc R U
C8 C -0.1449(8) 0.1427(4) 0.8514(2) 0.0223(17) Uani 1 1 d . .
H8 H -0.2303 0.1439 0.8671 0.027 Uiso 1 1 calc R U
C9 C -0.3809(9) 0.2530(5) 0.8259(2) 0.0296(19) Uani 1 1 d . .
H9 H -0.4188 0.2051 0.8238 0.036 Uiso 1 1 calc R U
C10 C -0.4830(11) 0.3082(5) 0.8300(2) 0.038(2) Uani 1 1 d . .
H10 H -0.5893 0.2992 0.8303 0.045 Uiso 1 1 calc R U
C11 C -0.4237(10) 0.3782(5) 0.8337(3) 0.040(2) Uani 1 1 d . .
H11 H -0.4897 0.4171 0.8383 0.048 Uiso 1 1 calc R U
C12 C -0.2718(10) 0.3912(4) 0.8306(2) 0.032(2) Uani 1 1 d . .
H12 H -0.2348 0.4392 0.8323 0.038 Uiso 1 1 calc R U
C13 C 0.0369(9) 0.2600(4) 0.6548(2) 0.0208(16) Uani 1 1 d . .
H13A H 0.1433 0.2520 0.6486 0.025 Uiso 1 1 calc R U
H13B H -0.0332 0.2415 0.6304 0.025 Uiso 1 1 calc R U
C14 C 0.0102(8) 0.3411(4) 0.6590(2) 0.0196(16) Uani 1 1 d . .
H14A H -0.0997 0.3517 0.6505 0.023 Uiso 1 1 calc R U
H14B H 0.0700 0.3671 0.6393 0.023 Uiso 1 1 calc R U
C15 C -0.1903(8) 0.1732(4) 0.6897(2) 0.0196(16) Uani 1 1 d . .
H15 H -0.1996 0.1539 0.6601 0.024 Uiso 1 1 calc R U
C16 C -0.3081(8) 0.2342(4) 0.6906(3) 0.0280(19) Uani 1 1 d . .
H16A H -0.4102 0.2166 0.6793 0.042 Uiso 1 1 calc R U
H16B H -0.2797 0.2743 0.6731 0.042 Uiso 1 1 calc R U
H16C H -0.3095 0.2507 0.7199 0.042 Uiso 1 1 calc R U
C17 C -0.2237(9) 0.1111(4) 0.7194(2) 0.0305(19) Uani 1 1 d . .
H17A H -0.3290 0.0941 0.7116 0.046 Uiso 1 1 calc R U
H17B H -0.2114 0.1281 0.7488 0.046 Uiso 1 1 calc R U
H17C H -0.1518 0.0716 0.7165 0.046 Uiso 1 1 calc R U
C18 C 0.1323(8) 0.1311(4) 0.7012(2) 0.0192(16) Uani 1 1 d . .
H18 H 0.1090 0.0982 0.7244 0.023 Uiso 1 1 calc R U
C19 C 0.3020(8) 0.1521(4) 0.7111(3) 0.0258(18) Uani 1 1 d . .
H19A H 0.3655 0.1086 0.7129 0.039 Uiso 1 1 calc R U
H19B H 0.3177 0.1779 0.7382 0.039 Uiso 1 1 calc R U
H19C H 0.3311 0.1832 0.6885 0.039 Uiso 1 1 calc R U
C20 C 0.1075(9) 0.0879(4) 0.6604(2) 0.0269(18) Uani 1 1 d . .
H20A H 0.1767 0.0464 0.6626 0.040 Uiso 1 1 calc R U
H20B H 0.1289 0.1183 0.6365 0.040 Uiso 1 1 calc R U
H20C H 0.0010 0.0712 0.6556 0.040 Uiso 1 1 calc R U
C21 C -0.0517(8) 0.4544(4) 0.7180(2) 0.0224(17) Uani 1 1 d . .
H21 H -0.0188 0.4753 0.7467 0.027 Uiso 1 1 calc R U
C22 C -0.2215(8) 0.4333(4) 0.7167(2) 0.0263(18) Uani 1 1 d . .
H22A H -0.2830 0.4765 0.7198 0.039 Uiso 1 1 calc R U
H22B H -0.2333 0.4000 0.7400 0.039 Uiso 1 1 calc R U
H22C H -0.2563 0.4100 0.6896 0.039 Uiso 1 1 calc R U
C23 C -0.0358(10) 0.5140(4) 0.6854(3) 0.037(2) Uani 1 1 d . .
H23A H -0.1027 0.5544 0.6906 0.056 Uiso 1 1 calc R U
H23B H -0.0654 0.4953 0.6567 0.056 Uiso 1 1 calc R U
H23C H 0.0710 0.5305 0.6880 0.056 Uiso 1 1 calc R U
C24 C 0.2607(8) 0.4104(4) 0.7113(3) 0.0255(18) Uani 1 1 d . .
H24 H 0.2585 0.4439 0.6865 0.031 Uiso 1 1 calc R U
C25 C 0.3753(9) 0.3499(4) 0.7058(3) 0.033(2) Uani 1 1 d . .
H25A H 0.4788 0.3701 0.7069 0.050 Uiso 1 1 calc R U
H25B H 0.3475 0.3263 0.6783 0.050 Uiso 1 1 calc R U
H25C H 0.3728 0.3146 0.7286 0.050 Uiso 1 1 calc R U
C26 C 0.3118(9) 0.4522(5) 0.7516(3) 0.041(2) Uani 1 1 d . .
H26A H 0.4160 0.4705 0.7507 0.061 Uiso 1 1 calc R U
H26B H 0.3105 0.4205 0.7762 0.061 Uiso 1 1 calc R U
H26C H 0.2418 0.4927 0.7540 0.061 Uiso 1 1 calc R U
Pd2 Pd 0.24548(6) 0.75378(3) 0.48616(2) 0.01928(16) Uani 1 1 d . .
S2 S 0.2657(2) 0.67376(10) 0.42951(6) 0.0244(4) Uani 1 1 d . .
P3 P 0.2681(2) 0.83371(10) 0.54104(6) 0.0181(4) Uani 1 1 d . .
P4 P 0.1892(2) 0.66780(10) 0.53657(6) 0.0188(4) Uani 1 1 d . .
C27 C 0.3055(8) 0.8297(4) 0.4440(2) 0.0187(16) Uani 1 1 d . .
C28 C 0.4406(9) 0.8209(4) 0.4248(2) 0.0240(17) Uani 1 1 d . .
C29 C 0.5332(9) 0.7548(4) 0.4283(2) 0.0246(17) Uani 1 1 d . .
C30 C 0.4608(9) 0.6859(4) 0.4267(2) 0.0260(18) Uani 1 1 d . .
C31 C 0.2151(9) 0.8906(4) 0.4343(2) 0.0246(17) Uani 1 1 d . .
H31 H 0.1204 0.8954 0.4456 0.030 Uiso 1 1 calc R U
C32 C 0.2628(9) 0.9451(4) 0.4079(2) 0.0261(18) Uani 1 1 d . .
H32 H 0.2004 0.9864 0.4016 0.031 Uiso 1 1 calc R U
C33 C 0.3997(8) 0.9386(4) 0.3912(2) 0.0256(18) Uani 1 1 d . .
H33 H 0.4345 0.9764 0.3746 0.031 Uiso 1 1 calc R U
C34 C 0.4860(9) 0.8767(4) 0.3987(2) 0.0230(17) Uani 1 1 d . .
H34 H 0.5780 0.8715 0.3861 0.028 Uiso 1 1 calc R U
C35 C 0.6943(9) 0.7591(5) 0.4306(2) 0.0287(19) Uani 1 1 d . .
H35 H 0.7427 0.8048 0.4332 0.034 Uiso 1 1 calc R U
C36 C 0.7834(9) 0.6976(5) 0.4291(2) 0.034(2) Uani 1 1 d . .
H36 H 0.8918 0.7015 0.4308 0.041 Uiso 1 1 calc R U
C37 C 0.7143(11) 0.6305(5) 0.4251(3) 0.041(2) Uani 1 1 d . .
H37 H 0.7744 0.5885 0.4231 0.049 Uiso 1 1 calc R U
C38 C 0.5571(10) 0.6257(5) 0.4241(3) 0.035(2) Uani 1 1 d . .
H38 H 0.5112 0.5794 0.4214 0.042 Uiso 1 1 calc R U
C39 C 0.2122(9) 0.7899(4) 0.5889(2) 0.0206(16) Uani 1 1 d . .
H39A H 0.2716 0.8113 0.6143 0.025 Uiso 1 1 calc R U
H39B H 0.1021 0.7992 0.5905 0.025 Uiso 1 1 calc R U
C40 C 0.2397(8) 0.7083(4) 0.5892(2) 0.0232(17) Uani 1 1 d . .
H40A H 0.1778 0.6855 0.6095 0.028 Uiso 1 1 calc R U
H40B H 0.3492 0.6986 0.5989 0.028 Uiso 1 1 calc R U
C41 C 0.4661(8) 0.8646(4) 0.5576(2) 0.0227(17) Uani 1 1 d . .
H41 H 0.4680 0.8877 0.5861 0.027 Uiso 1 1 calc R U
C42 C 0.5782(8) 0.8012(4) 0.5623(3) 0.0265(18) Uani 1 1 d . .
H42A H 0.6808 0.8185 0.5733 0.040 Uiso 1 1 calc R U
H42B H 0.5815 0.7784 0.5346 0.040 Uiso 1 1 calc R U
H42C H 0.5439 0.7660 0.5821 0.040 Uiso 1 1 calc R U
C43 C 0.5172(9) 0.9203(4) 0.5276(2) 0.0286(19) Uani 1 1 d . .
H43A H 0.6244 0.9333 0.5366 0.043 Uiso 1 1 calc R U
H43B H 0.4526 0.9632 0.5280 0.043 Uiso 1 1 calc R U
H43C H 0.5077 0.9006 0.4988 0.043 Uiso 1 1 calc R U
C44 C 0.1521(9) 0.9169(4) 0.5366(2) 0.0248(18) Uani 1 1 d . .
H44 H 0.1860 0.9456 0.5128 0.030 Uiso 1 1 calc R U
C45 C -0.0162(9) 0.8996(4) 0.5245(3) 0.033(2) Uani 1 1 d . .
H45A H -0.0714 0.9435 0.5147 0.049 Uiso 1 1 calc R U
H45B H -0.0592 0.8804 0.5492 0.049 Uiso 1 1 calc R U
H45C H -0.0269 0.8637 0.5017 0.049 Uiso 1 1 calc R U
C46 C 0.1753(9) 0.9642(4) 0.5762(3) 0.033(2) Uani 1 1 d . .
H46A H 0.1200 1.0096 0.5706 0.049 Uiso 1 1 calc R U
H46B H 0.2850 0.9741 0.5836 0.049 Uiso 1 1 calc R U
H46C H 0.1360 0.9392 0.5998 0.049 Uiso 1 1 calc R U
C47 C 0.3060(8) 0.5839(4) 0.5406(2) 0.0200(16) Uani 1 1 d . .
H47 H 0.3013 0.5621 0.5692 0.024 Uiso 1 1 calc R U
C48 C 0.4722(9) 0.6022(4) 0.5363(2) 0.0291(19) Uani 1 1 d . .
H48A H 0.5339 0.5582 0.5386 0.044 Uiso 1 1 calc R U
H48B H 0.5116 0.6356 0.5589 0.044 Uiso 1 1 calc R U
H48C H 0.4782 0.6247 0.5086 0.044 Uiso 1 1 calc R U
C49 C 0.2400(9) 0.5298(4) 0.5066(3) 0.0301(19) Uani 1 1 d . .
H49A H 0.3071 0.4876 0.5074 0.045 Uiso 1 1 calc R U
H49B H 0.2334 0.5524 0.4785 0.045 Uiso 1 1 calc R U
H49C H 0.1374 0.5150 0.5122 0.045 Uiso 1 1 calc R U
C50 C -0.0098(8) 0.6364(4) 0.5366(2) 0.0227(17) Uani 1 1 d . .
H50 H -0.0408 0.6121 0.5087 0.027 Uiso 1 1 calc R U
C51 C -0.1193(9) 0.6994(4) 0.5398(2) 0.0283(19) Uani 1 1 d . .
H51A H -0.2255 0.6821 0.5350 0.042 Uiso 1 1 calc R U
H51B H -0.1031 0.7355 0.5183 0.042 Uiso 1 1 calc R U
H51C H -0.0997 0.7210 0.5681 0.042 Uiso 1 1 calc R U
C52 C -0.0289(9) 0.5809(4) 0.5720(2) 0.0278(18) Uani 1 1 d . .
H52A H -0.1367 0.5663 0.5703 0.042 Uiso 1 1 calc R U
H52B H 0.0031 0.6027 0.5998 0.042 Uiso 1 1 calc R U
H52C H 0.0348 0.5387 0.5684 0.042 Uiso 1 1 calc R U

loop_
_atom_site_aniso_label
_atom_site_aniso_U_11
_atom_site_aniso_U_22
_atom_site_aniso_U_33
_atom_site_aniso_U_23
_atom_site_aniso_U_13
_atom_site_aniso_U_12
Pd1 0.0213(3) 0.0099(3) 0.0224(3) -0.0003(2) 0.0014(2) -0.0008(2)
S1 0.0351(12) 0.0170(10) 0.0228(10) -0.0047(8) 0.0005(9) -0.0015(9)
P1 0.0215(10) 0.0110(10) 0.0219(10) -0.0007(8) 0.0035(8) -0.0001(8)
P2 0.0175(10) 0.0125(10) 0.0254(11) 0.0022(8) 0.0020(8) 0.0006(8)
C1 0.029(4) 0.010(4) 0.027(4) 0.003(3) 0.001(3) -0.001(3)
C2 0.027(4) 0.015(4) 0.018(4) 0.001(3) -0.007(3) -0.003(3)
C3 0.039(5) 0.012(4) 0.016(4) -0.002(3) 0.005(3) 0.001(3)
C4 0.041(5) 0.022(4) 0.012(4) 0.004(3) 0.000(3) 0.009(4)
C5 0.031(4) 0.009(4) 0.029(4) -0.001(3) 0.008(3) 0.005(3)
C6 0.042(5) 0.016(4) 0.014(4) -0.003(3) 0.004(3) -0.003(4)
C7 0.043(5) 0.013(4) 0.025(4) 0.004(3) 0.002(4) -0.004(4)
C8 0.025(4) 0.019(4) 0.023(4) 0.002(3) 0.000(3) -0.009(3)
C9 0.030(4) 0.027(5) 0.033(5) 0.000(4) 0.009(4) 0.006(4)
C10 0.048(6) 0.041(6) 0.025(5) 0.005(4) 0.007(4) 0.009(5)
C11 0.047(6) 0.042(6) 0.030(5) -0.004(4) 0.003(4) 0.034(5)
C12 0.056(6) 0.009(4) 0.030(5) -0.005(3) 0.000(4) 0.013(4)
C13 0.027(4) 0.017(4) 0.020(4) 0.002(3) 0.005(3) 0.001(3)
C14 0.024(4) 0.012(4) 0.024(4) 0.004(3) 0.004(3) 0.001(3)
C15 0.025(4) 0.015(4) 0.019(4) 0.003(3) 0.004(3) -0.004(3)
C16 0.023(4) 0.021(4) 0.039(5) -0.003(4) 0.000(4) -0.003(3)
C17 0.036(5) 0.027(5) 0.029(5) 0.000(4) 0.005(4) -0.009(4)
C18 0.011(4) 0.018(4) 0.028(4) 0.004(3) 0.002(3) 0.003(3)
C19 0.019(4) 0.017(4) 0.041(5) -0.001(3) 0.001(4) 0.001(3)
C20 0.033(5) 0.021(4) 0.029(4) -0.001(3) 0.012(4) -0.001(4)
C21 0.019(4) 0.023(4) 0.024(4) 0.004(3) -0.002(3) 0.001(3)
C22 0.031(5) 0.018(4) 0.032(5) -0.004(3) 0.009(4) 0.005(3)
C23 0.037(5) 0.015(4) 0.060(6) 0.016(4) 0.008(4) -0.001(4)
C24 0.020(4) 0.017(4) 0.041(5) -0.003(3) 0.006(4) -0.005(3)
C25 0.022(4) 0.021(4) 0.058(6) 0.006(4) 0.007(4) -0.009(4)
C26 0.026(5) 0.025(5) 0.069(7) -0.006(5) -0.001(4) -0.008(4)
Pd2 0.0225(3) 0.0134(3) 0.0218(3) 0.0000(2) 0.0019(2) -0.0009(3)
S2 0.0312(11) 0.0171(10) 0.0247(11) -0.0029(8) 0.0023(8) -0.0017(8)
P3 0.0173(10) 0.0130(10) 0.0240(11) 0.0002(8) 0.0023(8) -0.0001(8)
P4 0.0179(10) 0.0144(10) 0.0241(11) 0.0028(8) 0.0031(8) 0.0024(8)
C27 0.013(4) 0.021(4) 0.021(4) -0.003(3) -0.003(3) -0.003(3)
C28 0.031(5) 0.020(4) 0.019(4) -0.001(3) 0.001(3) -0.002(3)
C29 0.038(5) 0.021(4) 0.016(4) 0.005(3) 0.006(3) 0.003(4)
C30 0.036(5) 0.027(5) 0.017(4) 0.008(3) 0.007(3) 0.008(4)
C31 0.030(5) 0.020(4) 0.025(4) 0.001(3) 0.008(3) -0.001(3)
C32 0.036(5) 0.014(4) 0.027(4) -0.002(3) -0.003(4) 0.001(3)
C33 0.025(4) 0.029(5) 0.022(4) -0.001(3) 0.002(3) -0.010(4)
C34 0.022(4) 0.024(4) 0.023(4) 0.001(3) 0.003(3) 0.003(3)
C35 0.027(4) 0.032(5) 0.029(4) 0.004(4) 0.012(4) 0.010(4)
C36 0.025(5) 0.046(6) 0.034(5) 0.015(4) 0.018(4) 0.005(4)
C37 0.052(6) 0.039(6) 0.032(5) 0.006(4) 0.011(4) 0.015(5)
C38 0.043(6) 0.030(5) 0.033(5) 0.004(4) 0.008(4) 0.001(4)
C39 0.031(4) 0.015(4) 0.018(4) 0.005(3) 0.007(3) 0.002(3)
C40 0.020(4) 0.021(4) 0.028(4) 0.005(3) 0.001(3) -0.006(3)
C41 0.029(4) 0.015(4) 0.024(4) -0.001(3) 0.001(3) 0.001(3)
C42 0.015(4) 0.020(4) 0.044(5) 0.001(4) 0.000(3) 0.004(3)
C43 0.034(5) 0.017(4) 0.035(5) 0.001(3) 0.005(4) -0.005(4)
C44 0.030(5) 0.020(4) 0.026(4) 0.004(3) 0.009(3) 0.008(3)
C45 0.036(5) 0.017(4) 0.044(5) 0.010(4) 0.001(4) 0.011(4)
C46 0.034(5) 0.022(5) 0.044(5) -0.008(4) 0.012(4) 0.008(4)
C47 0.017(4) 0.011(4) 0.032(4) 0.003(3) 0.004(3) 0.005(3)
C48 0.033(5) 0.027(5) 0.026(4) 0.006(4) 0.000(4) 0.003(4)
C49 0.037(5) 0.009(4) 0.045(5) -0.002(3) 0.008(4) 0.008(3)
C50 0.017(4) 0.021(4) 0.031(4) -0.004(3) 0.005(3) 0.000(3)
C51 0.034(5) 0.018(4) 0.033(5) -0.003(3) 0.003(4) 0.003(4)
C52 0.029(5) 0.022(4) 0.035(5) -0.005(3) 0.012(4) -0.002(4)

loop_
_atom_type_symbol
_atom_type_description
_atom_type_scat_dispersion_real
_atom_type_scat_dispersion_imag
_atom_type_scat_source
C C 0.0033 0.0016 'International Tables Vol C Tables 4.2.6.8 and 6.1.1.4'
H H 0.0000 0.0000 'International Tables Vol C Tables 4.2.6.8 and 6.1.1.4'
P P 0.1023 0.0942 'International Tables Vol C Tables 4.2.6.8 and 6.1.1.4'
S S 0.1246 0.1234 'International Tables Vol C Tables 4.2.6.8 and 6.1.1.4'
Pd Pd -0.9988 1.0072 'International Tables Vol C Tables 4.2.6.8 and 6.1.1.4'

loop_
_geom_angle_atom_site_label_1
_geom_angle_atom_site_label_2
_geom_angle_atom_site_label_3
_geom_angle
C1 Pd1 P1 93.1(2)
C1 Pd1 P2 178.3(2)
P1 Pd1 P2 86.30(7)
C1 Pd1 S1 85.7(2)
P1 Pd1 S1 169.65(7)
P2 Pd1 S1 94.56(7)
C4 S1 Pd1 95.4(3)
C18 P1 C13 103.7(3)
C18 P1 C15 105.4(3)
C13 P1 C15 103.3(3)
C18 P1 Pd1 118.9(2)
C13 P1 Pd1 109.7(2)
C15 P1 Pd1 114.2(2)
C21 P2 C14 105.8(3)
C21 P2 C24 104.2(3)
C14 P2 C24 103.6(3)
C21 P2 Pd1 116.1(2)
C14 P2 Pd1 108.4(2)
C24 P2 Pd1 117.5(3)
C2 C1 C5 118.3(7)
C2 C1 Pd1 120.0(5)
C5 C1 Pd1 121.7(5)
C1 C2 C8 119.6(7)
C1 C2 C3 122.7(6)
C8 C2 C3 117.7(7)
C9 C3 C4 118.2(7)
C9 C3 C2 119.7(7)
C4 C3 C2 122.0(7)
C12 C4 C3 119.2(8)
C12 C4 S1 117.2(6)
C3 C4 S1 123.5(6)
C6 C5 C1 121.2(7)
C6 C5 H5 119.4
C1 C5 H5 119.4
C7 C6 C5 120.0(7)
C7 C6 H6 120.0
C5 C6 H6 120.0
C6 C7 C8 119.4(7)
C6 C7 H7 120.3
C8 C7 H7 120.3
C7 C8 C2 121.3(7)
C7 C8 H8 119.3
C2 C8 H8 119.3
C10 C9 C3 122.9(8)
C10 C9 H9 118.6
C3 C9 H9 118.6
C9 C10 C11 117.4(9)
C9 C10 H10 121.3
C11 C10 H10 121.3
C12 C11 C10 120.9(8)
C12 C11 H11 119.6
C10 C11 H11 119.6
C11 C12 C4 121.1(8)
C11 C12 H12 119.4
C4 C12 H12 119.4
C14 C13 P1 113.5(5)
C14 C13 H13A 108.9
P1 C13 H13A 108.9
C14 C13 H13B 108.9
P1 C13 H13B 108.9
H13A C13 H13B 107.7
C13 C14 P2 112.9(5)
C13 C14 H14A 109.0
P2 C14 H14A 109.0
C13 C14 H14B 109.0
P2 C14 H14B 109.0
H14A C14 H14B 107.8
C16 C15 C17 111.4(6)
C16 C15 P1 110.1(5)
C17 C15 P1 112.0(5)
C16 C15 H15 107.7
C17 C15 H15 107.7
P1 C15 H15 107.7
C15 C16 H16A 109.5
C15 C16 H16B 109.5
H16A C16 H16B 109.5
C15 C16 H16C 109.5
H16A C16 H16C 109.5
H16B C16 H16C 109.5
C15 C17 H17A 109.5
C15 C17 H17B 109.5
H17A C17 H17B 109.5
C15 C17 H17C 109.5
H17A C17 H17C 109.5
H17B C17 H17C 109.5
C20 C18 C19 110.1(6)
C20 C18 P1 114.6(5)
C19 C18 P1 111.8(5)
C20 C18 H18 106.6
C19 C18 H18 106.6
P1 C18 H18 106.6
C18 C19 H19A 109.5
C18 C19 H19B 109.5
H19A C19 H19B 109.5
C18 C19 H19C 109.5
H19A C19 H19C 109.5
H19B C19 H19C 109.5
C18 C20 H20A 109.5
C18 C20 H20B 109.5
H20A C20 H20B 109.5
C18 C20 H20C 109.5
H20A C20 H20C 109.5
H20B C20 H20C 109.5
C23 C21 C22 109.5(6)
C23 C21 P2 115.5(5)
C22 C21 P2 110.2(5)
C23 C21 H21 107.1
C22 C21 H21 107.1
P2 C21 H21 107.1
C21 C22 H22A 109.5
C21 C22 H22B 109.5
H22A C22 H22B 109.5
C21 C22 H22C 109.5
H22A C22 H22C 109.5
H22B C22 H22C 109.5
C21 C23 H23A 109.5
C21 C23 H23B 109.5
H23A C23 H23B 109.5
C21 C23 H23C 109.5
H23A C23 H23C 109.5
H23B C23 H23C 109.5
C26 C24 C25 109.9(7)
C26 C24 P2 109.9(5)
C25 C24 P2 111.3(5)
C26 C24 H24 108.6
C25 C24 H24 108.6
P2 C24 H24 108.6
C24 C25 H25A 109.5
C24 C25 H25B 109.5
H25A C25 H25B 109.5
C24 C25 H25C 109.5
H25A C25 H25C 109.5
H25B C25 H25C 109.5
C24 C26 H26A 109.5
C24 C26 H26B 109.5
H26A C26 H26B 109.5
C24 C26 H26C 109.5
H26A C26 H26C 109.5
H26B C26 H26C 109.5
C27 Pd2 P3 92.5(2)
C27 Pd2 P4 177.0(2)
P3 Pd2 P4 85.97(7)
C27 Pd2 S2 83.6(2)
P3 Pd2 S2 170.61(7)
P4 Pd2 S2 97.52(7)
C30 S2 Pd2 97.1(3)
C39 P3 C41 103.9(3)
C39 P3 C44 103.5(3)
C41 P3 C44 104.6(3)
C39 P3 Pd2 109.5(2)
C41 P3 Pd2 114.3(2)
C44 P3 Pd2 119.4(3)
C40 P4 C50 104.7(3)
C40 P4 C47 102.2(3)
C50 P4 C47 104.4(3)
C40 P4 Pd2 106.9(2)
C50 P4 Pd2 119.5(3)
C47 P4 Pd2 117.1(2)
C31 C27 C28 119.1(7)
C31 C27 Pd2 121.0(5)
C28 C27 Pd2 119.8(5)
C27 C28 C34 118.7(7)
C27 C28 C29 123.5(7)
C34 C28 C29 117.7(7)
C35 C29 C30 119.5(7)
C35 C29 C28 119.8(7)
C30 C29 C28 120.5(7)
C38 C30 C29 116.5(7)
C38 C30 S2 120.1(7)
C29 C30 S2 123.4(6)
C27 C31 C32 120.8(7)
C27 C31 H31 119.6
C32 C31 H31 119.6
C33 C32 C31 120.1(7)
C33 C32 H32 119.9
C31 C32 H32 119.9
C32 C33 C34 119.5(7)
C32 C33 H33 120.3
C34 C33 H33 120.3
C33 C34 C28 121.6(7)
C33 C34 H34 119.2
C28 C34 H34 119.2
C36 C35 C29 121.1(8)
C36 C35 H35 119.5
C29 C35 H35 119.5
C37 C36 C35 120.1(8)
C37 C36 H36 119.9
C35 C36 H36 119.9
C38 C37 C36 119.1(8)
C38 C37 H37 120.5
C36 C37 H37 120.5
C37 C38 C30 123.5(8)
C37 C38 H38 118.2
C30 C38 H38 118.2
C40 C39 P3 112.6(5)
C40 C39 H39A 109.1
P3 C39 H39A 109.1
C40 C39 H39B 109.1
P3 C39 H39B 109.1
H39A C39 H39B 107.8
C39 C40 P4 112.3(5)
C39 C40 H40A 109.1
P4 C40 H40A 109.1
C39 C40 H40B 109.1
P4 C40 H40B 109.1
H40A C40 H40B 107.9
C43 C41 C42 110.7(6)
C43 C41 P3 112.1(5)
C42 C41 P3 111.0(5)
C43 C41 H41 107.6
C42 C41 H41 107.6
P3 C41 H41 107.6
C41 C42 H42A 109.5
C41 C42 H42B 109.5
H42A C42 H42B 109.5
C41 C42 H42C 109.5
H42A C42 H42C 109.5
H42B C42 H42C 109.5
C41 C43 H43A 109.5
C41 C43 H43B 109.5
H43A C43 H43B 109.5
C41 C43 H43C 109.5
H43A C43 H43C 109.5
H43B C43 H43C 109.5
C45 C44 C46 111.0(6)
C45 C44 P3 110.7(5)
C46 C44 P3 113.7(5)
C45 C44 H44 107.0
C46 C44 H44 107.0
P3 C44 H44 107.0
C44 C45 H45A 109.5
C44 C45 H45B 109.5
H45A C45 H45B 109.5
C44 C45 H45C 109.5
H45A C45 H45C 109.5
H45B C45 H45C 109.5
C44 C46 H46A 109.5
C44 C46 H46B 109.5
H46A C46 H46B 109.5
C44 C46 H46C 109.5
H46A C46 H46C 109.5
H46B C46 H46C 109.5
C48 C47 C49 111.6(6)
C48 C47 P4 109.4(5)
C49 C47 P4 110.1(5)
C48 C47 H47 108.6
C49 C47 H47 108.6
P4 C47 H47 108.6
C47 C48 H48A 109.5
C47 C48 H48B 109.5
H48A C48 H48B 109.5
C47 C48 H48C 109.5
H48A C48 H48C 109.5
H48B C48 H48C 109.5
C47 C49 H49A 109.5
C47 C49 H49B 109.5
H49A C49 H49B 109.5
C47 C49 H49C 109.5
H49A C49 H49C 109.5
H49B C49 H49C 109.5
C51 C50 C52 109.7(6)
C51 C50 P4 111.2(5)
C52 C50 P4 113.4(5)
C51 C50 H50 107.4
C52 C50 H50 107.4
P4 C50 H50 107.4
C50 C51 H51A 109.5
C50 C51 H51B 109.5
H51A C51 H51B 109.5
C50 C51 H51C 109.5
H51A C51 H51C 109.5
H51B C51 H51C 109.5
C50 C52 H52A 109.5
C50 C52 H52B 109.5
H52A C52 H52B 109.5
C50 C52 H52C 109.5
H52A C52 H52C 109.5
H52B C52 H52C 109.5

loop_
_geom_bond_atom_site_label_1
_geom_bond_atom_site_label_2
_geom_bond_distance
Pd1 C1 2.069(7)
Pd1 P1 2.271(2)
Pd1 P2 2.319(2)
Pd1 S1 2.353(2)
S1 C4 1.766(8)
P1 C18 1.824(7)
P1 C13 1.842(7)
P1 C15 1.845(7)
P2 C21 1.823(8)
P2 C14 1.830(7)
P2 C24 1.848(7)
C1 C2 1.376(10)
C1 C5 1.404(10)
C2 C8 1.408(10)
C2 C3 1.498(10)
C3 C9 1.397(11)
C3 C4 1.400(10)
C4 C12 1.390(10)
C5 C6 1.392(10)
C5 H5 0.9500
C6 C7 1.368(11)
C6 H6 0.9500
C7 C8 1.374(10)
C7 H7 0.9500
C8 H8 0.9500
C9 C10 1.380(11)
C9 H9 0.9500
C10 C11 1.400(13)
C10 H10 0.9500
C11 C12 1.371(12)
C11 H11 0.9500
C12 H12 0.9500
C13 C14 1.535(9)
C13 H13A 0.9900
C13 H13B 0.9900
C14 H14A 0.9900
C14 H14B 0.9900
C15 C16 1.538(10)
C15 C17 1.540(10)
C15 H15 1.0000
C16 H16A 0.9800
C16 H16B 0.9800
C16 H16C 0.9800
C17 H17A 0.9800
C17 H17B 0.9800
C17 H17C 0.9800
C18 C20 1.517(10)
C18 C19 1.536(9)
C18 H18 1.0000
C19 H19A 0.9800
C19 H19B 0.9800
C19 H19C 0.9800
C20 H20A 0.9800
C20 H20B 0.9800
C20 H20C 0.9800
C21 C23 1.535(10)
C21 C22 1.538(10)
C21 H21 1.0000
C22 H22A 0.9800
C22 H22B 0.9800
C22 H22C 0.9800
C23 H23A 0.9800
C23 H23B 0.9800
C23 H23C 0.9800
C24 C26 1.519(11)
C24 C25 1.533(10)
C24 H24 1.0000
C25 H25A 0.9800
C25 H25B 0.9800
C25 H25C 0.9800
C26 H26A 0.9800
C26 H26B 0.9800
C26 H26C 0.9800
Pd2 C27 2.059(7)
Pd2 P3 2.280(2)
Pd2 P4 2.357(2)
Pd2 S2 2.357(2)
S2 C30 1.741(8)
P3 C39 1.842(7)
P3 C41 1.846(8)
P3 C44 1.848(7)
P4 C40 1.836(8)
P4 C50 1.843(7)
P4 C47 1.863(7)
C27 C31 1.395(10)
C27 C28 1.407(10)
C28 C34 1.415(10)
C28 C29 1.471(10)
C29 C35 1.410(11)
C29 C30 1.428(11)
C30 C38 1.411(11)
C31 C32 1.412(10)
C31 H31 0.9500
C32 C33 1.377(10)
C32 H32 0.9500
C33 C34 1.384(10)
C33 H33 0.9500
C34 H34 0.9500
C35 C36 1.390(11)
C35 H35 0.9500
C36 C37 1.386(12)
C36 H36 0.9500
C37 C38 1.380(12)
C37 H37 0.9500
C38 H38 0.9500
C39 C40 1.536(10)
C39 H39A 0.9900
C39 H39B 0.9900
C40 H40A 0.9900
C40 H40B 0.9900
C41 C43 1.511(10)
C41 C42 1.533(9)
C41 H41 1.0000
C42 H42A 0.9800
C42 H42B 0.9800
C42 H42C 0.9800
C43 H43A 0.9800
C43 H43B 0.9800
C43 H43C 0.9800
C44 C45 1.516(10)
C44 C46 1.528(10)
C44 H44 1.0000
C45 H45A 0.9800
C45 H45B 0.9800
C45 H45C 0.9800
C46 H46A 0.9800
C46 H46B 0.9800
C46 H46C 0.9800
C47 C48 1.521(10)
C47 C49 1.535(10)
C47 H47 1.0000
C48 H48A 0.9800
C48 H48B 0.9800
C48 H48C 0.9800
C49 H49A 0.9800
C49 H49B 0.9800
C49 H49C 0.9800
C50 C51 1.527(10)
C50 C52 1.551(10)
C50 H50 1.0000
C51 H51A 0.9800
C51 H51B 0.9800
C51 H51C 0.9800
C52 H52A 0.9800
C52 H52B 0.9800
C52 H52C 0.9800

loop_
_geom_torsion_atom_site_label_1
_geom_torsion_atom_site_label_2
_geom_torsion_atom_site_label_3
_geom_torsion_atom_site_label_4
_geom_torsion
C5 C1 C2 C8 -4.7(11)
Pd1 C1 C2 C8 175.9(5)
C5 C1 C2 C3 174.8(7)
Pd1 C1 C2 C3 -4.5(10)
C1 C2 C3 C9 142.1(8)
C8 C2 C3 C9 -38.4(10)
C1 C2 C3 C4 -41.4(10)
C8 C2 C3 C4 138.1(7)
C9 C3 C4 C12 5.9(10)
C2 C3 C4 C12 -170.7(7)
C9 C3 C4 S1 -173.7(6)
C2 C3 C4 S1 9.8(10)
Pd1 S1 C4 C12 -133.8(6)
Pd1 S1 C4 C3 45.8(6)
C2 C1 C5 C6 3.9(11)
Pd1 C1 C5 C6 -176.7(6)
C1 C5 C6 C7 0.5(11)
C5 C6 C7 C8 -4.0(11)
C6 C7 C8 C2 3.2(11)
C1 C2 C8 C7 1.3(11)
C3 C2 C8 C7 -178.3(7)
C4 C3 C9 C10 -3.9(11)
C2 C3 C9 C10 172.8(7)
C3 C9 C10 C11 -1.0(12)
C9 C10 C11 C12 3.9(12)
C10 C11 C12 C4 -1.9(12)
C3 C4 C12 C11 -3.1(11)
S1 C4 C12 C11 176.5(6)
C18 P1 C13 C14 -151.7(5)
C15 P1 C13 C14 98.4(6)
Pd1 P1 C13 C14 -23.7(6)
P1 C13 C14 P2 33.9(7)
C21 P2 C14 C13 -153.8(5)
C24 P2 C14 C13 96.9(5)
Pd1 P2 C14 C13 -28.6(6)
C18 P1 C15 C16 179.3(5)
C13 P1 C15 C16 -72.1(6)
Pd1 P1 C15 C16 47.0(5)
C18 P1 C15 C17 54.8(6)
C13 P1 C15 C17 163.3(5)
Pd1 P1 C15 C17 -77.6(5)
C13 P1 C18 C20 -54.9(6)
C15 P1 C18 C20 53.4(6)
Pd1 P1 C18 C20 -177.0(4)
C13 P1 C18 C19 71.4(6)
C15 P1 C18 C19 179.6(5)
Pd1 P1 C18 C19 -50.8(6)
C14 P2 C21 C23 -57.5(6)
C24 P2 C21 C23 51.3(7)
Pd1 P2 C21 C23 -177.8(5)
C14 P2 C21 C22 67.2(6)
C24 P2 C21 C22 176.1(5)
Pd1 P2 C21 C22 -53.0(6)
C21 P2 C24 C26 59.5(6)
C14 P2 C24 C26 170.0(6)
Pd1 P2 C24 C26 -70.5(6)
C21 P2 C24 C25 -178.5(6)
C14 P2 C24 C25 -68.0(6)
Pd1 P2 C24 C25 51.5(6)
C31 C27 C28 C34 4.5(11)
Pd2 C27 C28 C34 -174.8(5)
C31 C27 C28 C29 -171.7(7)
Pd2 C27 C28 C29 9.1(10)
C27 C28 C29 C35 -144.7(7)
C34 C28 C29 C35 39.1(10)
C27 C28 C29 C30 39.3(10)
C34 C28 C29 C30 -136.9(7)
C35 C29 C30 C38 -5.0(10)
C28 C29 C30 C38 171.0(7)
C35 C29 C30 S2 173.1(6)
C28 C29 C30 S2 -11.0(10)
Pd2 S2 C30 C38 133.0(6)
Pd2 S2 C30 C29 -44.9(6)
C28 C27 C31 C32 -4.1(11)
Pd2 C27 C31 C32 175.1(5)
C27 C31 C32 C33 0.2(11)
C31 C32 C33 C34 3.2(11)
C32 C33 C34 C28 -2.8(11)
C27 C28 C34 C33 -1.1(11)
C29 C28 C34 C33 175.3(7)
C30 C29 C35 C36 3.3(11)
C28 C29 C35 C36 -172.7(7)
C29 C35 C36 C37 0.3(12)
C35 C36 C37 C38 -2.1(12)
C36 C37 C38 C30 0.1(12)
C29 C30 C38 C37 3.4(11)
S2 C30 C38 C37 -174.7(6)
C41 P3 C39 C40 -94.6(6)
C44 P3 C39 C40 156.3(5)
Pd2 P3 C39 C40 27.9(6)
P3 C39 C40 P4 -40.0(7)
C50 P4 C40 C39 -94.4(6)
C47 P4 C40 C39 157.0(5)
Pd2 P4 C40 C39 33.4(6)
C39 P3 C41 C43 -163.3(5)
C44 P3 C41 C43 -55.0(6)
Pd2 P3 C41 C43 77.4(5)
C39 P3 C41 C42 72.3(6)
C44 P3 C41 C42 -179.5(5)
Pd2 P3 C41 C42 -47.0(6)
C39 P3 C44 C45 -69.6(6)
C41 P3 C44 C45 -178.1(5)
Pd2 P3 C44 C45 52.4(6)
C39 P3 C44 C46 56.2(6)
C41 P3 C44 C46 -52.4(6)
Pd2 P3 C44 C46 178.2(4)
C40 P4 C47 C48 -76.9(6)
C50 P4 C47 C48 174.2(5)
Pd2 P4 C47 C48 39.6(6)
C40 P4 C47 C49 160.1(5)
C50 P4 C47 C49 51.2(6)
Pd2 P4 C47 C49 -83.4(5)
C40 P4 C50 C51 64.9(6)
C47 P4 C50 C51 171.9(5)
Pd2 P4 C50 C51 -54.8(6)
C40 P4 C50 C52 -59.4(6)
C47 P4 C50 C52 47.7(6)
Pd2 P4 C50 C52 -179.0(4)
